data_4062680
loop_
_publ_author_name
'Dagorne Samuel'
'Janowska Izabela'
'Welter Richard'
'Jaouen Gerard'

_publ_section_title
;
Synthesis and Structure of a Four-coordinate Al Alkyl
Cation/ HB(C6F5)3 Salt: Application in a B(C6F5)3-catalyzed
hydroalumination reaction of benzophenone or benzaldehyde.
;
_journal_name_full Organometallics
_journal_paper_doi 10.1021/om0400806
_journal_year 2004
_chemical_formula_moiety 'C41 H48 Al N2 O, H B C18 F15'
_chemical_formula_sum 'C59 H49 Al B F15 N2 O'
_chemical_formula_weight 1124.79
_space_group_IT_number 2
_symmetry_cell_setting triclinic
_symmetry_space_group_name_Hall '-P 1'
_symmetry_space_group_name_H-M 'P -1'
_cell_angle_alpha 68.61(5)
_cell_angle_beta 77.52(5)
_cell_angle_gamma 81.59(5)
_cell_formula_units_Z 4
_cell_length_a 11.4160(10)
_cell_length_b 21.473(3)
_cell_length_c 24.265(3)
_cell_measurement_temperature 173(2)
_cell_volume 5392.9(11)
_diffrn_ambient_temperature 173(2)
_exptl_crystal_density_diffrn 1.385
_cod_original_formula_sum 'C59 H49 Al N2 O B F15'
_cod_database_code 4062680

loop_
_symmetry_equiv_pos_as_xyz
'x, y, z'
'-x, -y, -z'

loop_
_atom_site_label
_atom_site_type_symbol
_atom_site_fract_x
_atom_site_fract_y
_atom_site_fract_z
_atom_site_U_iso_or_equiv
_atom_site_adp_type
_atom_site_occupancy
_atom_site_symmetry_multiplicity
_atom_site_calc_flag
_atom_site_refinement_flags
_atom_site_disorder_assembly
_atom_site_disorder_group
Al2 Al -0.34027(11) 0.46639(6) 0.71238(6) 0.0309(3) Uani 1 1 d . . .
Al1 Al -0.63710(11) -0.14707(6) 0.81425(5) 0.0283(3) Uani 1 1 d . . .
O2 O -0.3310(2) 0.37941(14) 0.73694(13) 0.0313(6) Uani 1 1 d . . .
O1 O -0.6489(2) -0.06013(13) 0.78416(12) 0.0279(6) Uani 1 1 d . . .
F25 F -0.3393(2) 0.61266(14) 0.84214(11) 0.0438(6) Uani 1 1 d . . .
F16 F -0.0938(2) 0.62279(14) 0.79890(12) 0.0490(7) Uani 1 1 d . . .
F22 F -0.6101(3) 0.64117(16) 1.04515(12) 0.0557(8) Uani 1 1 d . . .
F15 F -0.8332(3) 0.64321(15) 0.75368(12) 0.0537(7) Uani 1 1 d . . .
F21 F -0.3715(2) 0.63772(16) 1.03118(12) 0.0523(7) Uani 1 1 d . . .
N4 N -0.4724(3) 0.47939(17) 0.77641(15) 0.0312(8) Uani 1 1 d . . .
F24 F -0.5778(2) 0.61668(15) 0.85827(13) 0.0487(7) Uani 1 1 d . . .
F23 F -0.7165(2) 0.63212(15) 0.95846(13) 0.0511(7) Uani 1 1 d . . .
F20 F -0.2269(2) 0.77198(14) 0.90681(14) 0.0512(7) Uani 1 1 d . . .
F27 F -0.1073(3) 0.38783(13) 0.93457(14) 0.0575(8) Uani 1 1 d . . .
F28 F 0.1319(3) 0.39622(14) 0.92154(13) 0.0533(7) Uani 1 1 d . . .
C64 C -0.2568(3) 0.2349(2) 0.77539(17) 0.0275(8) Uani 1 1 d . . .
C62 C -0.3832(3) 0.2660(2) 0.79438(18) 0.0279(9) Uani 1 1 d . . .
C16 C -0.4513(4) -0.0457(2) 0.72605(18) 0.0304(9) Uani 1 1 d . . .
C21 C -0.5886(3) 0.0519(2) 0.72859(17) 0.0268(8) Uani 1 1 d . . .
C57 C -0.5257(3) 0.3617(2) 0.79679(19) 0.0309(9) Uani 1 1 d . . .
F26 F -0.2629(2) 0.49246(13) 0.93443(14) 0.0534(8) Uani 1 1 d . . .
F30 F 0.0610(2) 0.61923(14) 0.91335(15) 0.0570(8) Uani 1 1 d . . .
N1 N -0.7938(3) -0.17454(18) 0.81091(16) 0.0329(8) Uani 1 1 d . . .
C20 C -0.4979(4) 0.0914(2) 0.68894(19) 0.0341(10) Uani 1 1 d . . .
H20 H -0.5133 0.1378 0.6762 0.041 Uiso 1 1 calc . . .
C65 C -0.1658(3) 0.2604(2) 0.80006(18) 0.0282(9) Uani 1 1 d . . .
C113 C -0.1094(4) 0.5621(2) 0.92451(19) 0.0347(10) Uani 1 1 d . . .
C71 C -0.2533(3) 0.1571(2) 0.80432(18) 0.0302(9) Uani 1 1 d . . .
F29 F 0.2141(2) 0.51357(16) 0.91226(16) 0.0643(9) Uani 1 1 d . . .
N2 N -0.5114(3) -0.16368(17) 0.74953(15) 0.0323(8) Uani 1 1 d . . .
F19 F -0.1798(3) 0.87538(14) 0.80443(18) 0.0718(10) Uani 1 1 d . . .
F13 F -0.8227(3) 0.44157(17) 0.72002(18) 0.0764(10) Uani 1 1 d . . .
F11 F -0.6714(3) 0.6275(2) 0.56229(14) 0.0778(11) Uani 1 1 d . . .
C101 C -0.1618(4) 0.6917(2) 0.8588(2) 0.0340(10) Uani 1 1 d . . .
C77 C -0.2230(4) 0.2491(2) 0.70640(18) 0.0302(9) Uani 1 1 d . . .
C15 C -0.4168(4) -0.1203(2) 0.74751(19) 0.0327(9) Uani 1 1 d . . .
H15A H -0.3979 -0.1335 0.7875 0.039 Uiso 1 1 calc . . .
H15B H -0.3443 -0.1290 0.7213 0.039 Uiso 1 1 calc . . .
C70 C -0.2021(4) 0.2660(2) 0.85732(18) 0.0323(9) Uani 1 1 d . . .
H70 H -0.2815 0.2598 0.8766 0.039 Uiso 1 1 calc . . .
N3 N -0.1874(3) 0.49136(18) 0.72317(15) 0.0335(8) Uani 1 1 d . . .
F1 F -0.9180(3) 0.69840(17) 0.57757(16) 0.0715(10) Uani 1 1 d . . .
C66 C -0.0476(4) 0.2723(2) 0.77268(18) 0.0318(9) Uani 1 1 d . . .
H66 H -0.0214 0.2708 0.7341 0.038 Uiso 1 1 calc . . .
C17 C -0.3637(4) -0.0032(2) 0.68629(19) 0.0353(10) Uani 1 1 d . . .
H17 H -0.2896 -0.0219 0.6725 0.042 Uiso 1 1 calc . . .
C12 C -0.8874(4) -0.1110(2) 0.8775(2) 0.0376(10) Uani 1 1 d . . .
H12 H -0.8503 -0.0738 0.8489 0.045 Uiso 1 1 calc . . .
C30 C -0.8052(4) 0.0588(2) 0.72079(18) 0.0289(9) Uani 1 1 d . . .
C72 C -0.1934(4) 0.1211(2) 0.8513(2) 0.0373(10) Uani 1 1 d . . .
H72 H -0.1518 0.1435 0.8665 0.045 Uiso 1 1 calc . . .
C22 C -0.5641(3) -0.0181(2) 0.74690(17) 0.0272(9) Uani 1 1 d . . .
C7 C -0.8734(4) -0.1717(2) 0.86748(19) 0.0322(9) Uani 1 1 d . . .
C63 C -0.4122(3) 0.3359(2) 0.77532(18) 0.0287(9) Uani 1 1 d . . .
C56 C -0.5622(4) 0.4351(2) 0.7743(2) 0.0358(10) Uani 1 1 d . . .
H56A H -0.5740 0.4479 0.7331 0.043 Uiso 1 1 calc . . .
H56B H -0.6388 0.4434 0.7981 0.043 Uiso 1 1 calc . . .
F10 F -0.4877(3) 0.69415(16) 0.67494(13) 0.0618(8) Uani 1 1 d . . .
C38 C -0.8937(4) 0.0910(2) 0.8978(2) 0.0368(10) Uani 1 1 d . . .
H38 H -0.9658 0.1116 0.9114 0.044 Uiso 1 1 calc . . .
C61 C -0.4701(4) 0.2256(2) 0.83673(19) 0.0327(9) Uani 1 1 d . . .
H61 H -0.4522 0.1794 0.8498 0.039 Uiso 1 1 calc . . .
C116 C 0.0549(4) 0.4486(2) 0.9246(2) 0.0382(10) Uani 1 1 d . . .
C118 C 0.0139(4) 0.5621(2) 0.9199(2) 0.0390(10) Uani 1 1 d . . .
C36 C -0.7520(3) 0.0698(2) 0.81496(17) 0.0272(8) Uani 1 1 d . . .
C35 C -0.9222(4) 0.0459(2) 0.74808(19) 0.0339(10) Uani 1 1 d . . .
H35 H -0.9493 0.0480 0.7864 0.041 Uiso 1 1 calc . . .
C23 C -0.7159(3) 0.0845(2) 0.74637(17) 0.0282(9) Uani 1 1 d . . .
F17 F -0.0578(3) 0.7255(2) 0.69779(13) 0.0736(10) Uani 1 1 d . . .
C37 C -0.8577(4) 0.1018(2) 0.83690(19) 0.0335(9) Uani 1 1 d . . .
H37 H -0.9050 0.1309 0.8100 0.040 Uiso 1 1 calc . . .
C29 C -0.7794(4) 0.1996(2) 0.6717(2) 0.0369(10) Uani 1 1 d . . .
H29 H -0.8234 0.1781 0.6567 0.044 Uiso 1 1 calc . . .
F14 F -0.8820(3) 0.51460(17) 0.79280(14) 0.0700(9) Uani 1 1 d . . .
C78 C -0.1166(4) 0.2179(2) 0.68367(19) 0.0344(10) Uani 1 1 d . . .
H78 H -0.0678 0.1894 0.7101 0.041 Uiso 1 1 calc . . .
C111 C -0.5260(4) 0.6201(2) 0.9018(2) 0.0371(10) Uani 1 1 d . . .
C1 C -0.5954(4) -0.1954(2) 0.89336(19) 0.0333(9) Uani 1 1 d . . .
H1A H -0.6538 -0.2283 0.9160 0.040 Uiso 1 1 calc . . .
H1B H -0.5175 -0.2196 0.8885 0.040 Uiso 1 1 calc . . .
C114 C -0.1444(4) 0.5004(2) 0.9305(2) 0.0367(10) Uani 1 1 d . . .
C107 C -0.3395(4) 0.6252(2) 0.93542(19) 0.0330(9) Uani 1 1 d . . .
C54 C -0.4469(4) 0.4555(2) 0.8391(2) 0.0402(11) Uani 1 1 d . . .
H54A H -0.4100 0.4106 0.8488 0.060 Uiso 1 1 calc . . .
H54B H -0.5209 0.4562 0.8667 0.060 Uiso 1 1 calc . . .
H54C H -0.3935 0.4845 0.8419 0.060 Uiso 1 1 calc . . .
C100 C -0.8041(4) 0.6103(3) 0.7135(2) 0.0406(11) Uani 1 1 d . . .
C108 C -0.4165(4) 0.6312(2) 0.9867(2) 0.0403(11) Uani 1 1 d . . .
C34 C -1.0015(4) 0.0298(2) 0.7195(2) 0.0429(11) Uani 1 1 d . . .
H34 H -1.0804 0.0219 0.7388 0.051 Uiso 1 1 calc . . .
C59 C -0.5820(4) 0.2498(2) 0.8608(2) 0.0374(10) Uani 1 1 d . . .
C58 C -0.6087(4) 0.3185(2) 0.8402(2) 0.0369(10) Uani 1 1 d . . .
H58 H -0.6825 0.3363 0.8553 0.044 Uiso 1 1 calc . . .
C40 C -0.7142(4) 0.0211(2) 0.9171(2) 0.0397(11) Uani 1 1 d . . .
H40 H -0.6638 -0.0046 0.9439 0.048 Uiso 1 1 calc . . .
C67 C 0.0327(4) 0.2863(2) 0.8013(2) 0.0371(10) Uani 1 1 d . . .
H67 H 0.1121 0.2930 0.7822 0.044 Uiso 1 1 calc . . .
C24 C -0.7172(3) 0.1623(2) 0.71814(18) 0.0292(9) Uani 1 1 d . . .
C110 C -0.5958(4) 0.6277(2) 0.9523(2) 0.0363(10) Uani 1 1 d . . .
C82 C -0.2974(4) 0.2879(2) 0.6658(2) 0.0385(10) Uani 1 1 d . . .
H82 H -0.3702 0.3079 0.6795 0.046 Uiso 1 1 calc . . .
C55 C -0.5299(4) 0.5488(2) 0.7623(2) 0.0440(11) Uani 1 1 d . . .
H55A H -0.5470 0.5647 0.7222 0.066 Uiso 1 1 calc . . .
H55B H -0.4764 0.5776 0.7653 0.066 Uiso 1 1 calc . . .
H55C H -0.6035 0.5490 0.7903 0.066 Uiso 1 1 calc . . .
C99 C -0.8310(4) 0.5442(3) 0.7357(2) 0.0447(12) Uani 1 1 d . . .
C76 C -0.3142(4) 0.1216(2) 0.78272(19) 0.0345(10) Uani 1 1 d . . .
H76 H -0.3538 0.1448 0.7506 0.041 Uiso 1 1 calc . . .
C25 C -0.6545(4) 0.1960(2) 0.74042(19) 0.0345(10) Uani 1 1 d . . .
H25 H -0.6147 0.1720 0.7723 0.041 Uiso 1 1 calc . . .
C8 C -0.9295(4) -0.2268(2) 0.9099(2) 0.0390(10) Uani 1 1 d . . .
H8 H -0.9195 -0.2675 0.9035 0.047 Uiso 1 1 calc . . .
F18 F -0.0970(3) 0.85436(18) 0.69855(16) 0.0827(12) Uani 1 1 d . . .
F12 F -0.7149(4) 0.4990(2) 0.60463(18) 0.0860(12) Uani 1 1 d . . .
C13 C -0.4548(4) -0.2342(2) 0.7655(2) 0.0424(11) Uani 1 1 d . . .
H13A H -0.4336 -0.2481 0.8046 0.064 Uiso 1 1 calc . . .
H13B H -0.3838 -0.2360 0.7364 0.064 Uiso 1 1 calc . . .
H13C H -0.5108 -0.2635 0.7656 0.064 Uiso 1 1 calc . . .
F6 F -0.6525(3) 0.7660(2) 0.49740(14) 0.0919(14) Uani 1 1 d . . .
C102 C -0.1169(4) 0.6845(2) 0.8035(2) 0.0391(10) Uani 1 1 d . . .
C42 C -0.3757(4) 0.5290(2) 0.6350(2) 0.0410(11) Uani 1 1 d . . .
H42A H -0.4625 0.5375 0.6398 0.049 Uiso 1 1 calc . . .
H42B H -0.3433 0.5709 0.6284 0.049 Uiso 1 1 calc . . .
C80 C -0.1566(5) 0.2687(3) 0.5832(2) 0.0475(12) Uani 1 1 d . . .
H80 H -0.1341 0.2763 0.5422 0.057 Uiso 1 1 calc . . .
C26 C -0.6508(4) 0.2656(2) 0.7153(2) 0.0416(11) Uani 1 1 d . . .
H26 H -0.6074 0.2875 0.7301 0.050 Uiso 1 1 calc . . .
C18 C -0.3852(4) 0.0654(2) 0.66737(19) 0.0366(10) Uani 1 1 d . . .
C69 C -0.1222(4) 0.2805(2) 0.88568(19) 0.0382(10) Uani 1 1 d . . .
H69 H -0.1482 0.2838 0.9237 0.046 Uiso 1 1 calc . . .
C105 C -0.1583(4) 0.8124(2) 0.8032(3) 0.0490(13) Uani 1 1 d . . .
C14 C -0.5438(4) -0.1425(3) 0.6887(2) 0.0415(11) Uani 1 1 d . . .
H14A H -0.5800 -0.0975 0.6783 0.062 Uiso 1 1 calc . . .
H14B H -0.5997 -0.1720 0.6890 0.062 Uiso 1 1 calc . . .
H14C H -0.4725 -0.1445 0.6598 0.062 Uiso 1 1 calc . . .
F9 F -0.2691(3) 0.7092(2) 0.60903(19) 0.0968(13) Uani 1 1 d . . .
C83 C -0.8164(5) 0.7744(3) 0.5976(2) 0.0458(12) Uani 1 1 d . . .
C79 C -0.0826(4) 0.2289(2) 0.6224(2) 0.0399(11) Uani 1 1 d . . .
H79 H -0.0100 0.2094 0.6081 0.048 Uiso 1 1 calc . . .
C49 C -0.0536(5) 0.5484(3) 0.6255(2) 0.0511(13) Uani 1 1 d . . .
H49 H -0.0707 0.5892 0.6320 0.061 Uiso 1 1 calc . . .
C28 C -0.7761(5) 0.2691(2) 0.6475(2) 0.0475(12) Uani 1 1 d . . .
H28 H -0.8185 0.2935 0.6167 0.057 Uiso 1 1 calc . . .
C11 C -0.9567(4) -0.1062(2) 0.9302(2) 0.0450(12) Uani 1 1 d . . .
H11 H -0.9647 -0.0660 0.9374 0.054 Uiso 1 1 calc . . .
F2 F -1.0632(4) 0.7925(2) 0.51788(19) 0.0940(13) Uani 1 1 d . . .
C74 C -0.2555(4) 0.0167(2) 0.8554(2) 0.0450(12) Uani 1 1 d . . .
H74 H -0.2560 -0.0297 0.8723 0.054 Uiso 1 1 calc . . .
C48 C -0.1041(4) 0.4907(2) 0.66736(19) 0.0371(10) Uani 1 1 d . . .
C73 C -0.1946(5) 0.0512(2) 0.8763(2) 0.0475(12) Uani 1 1 d . . .
H73 H -0.1532 0.0278 0.9077 0.057 Uiso 1 1 calc . . .
C4 C -0.4763(4) -0.1135(2) 0.9081(2) 0.0434(11) Uani 1 1 d . . .
H4A H -0.4707 -0.0878 0.8661 0.065 Uiso 1 1 calc . . .
H4B H -0.4076 -0.1452 0.9142 0.065 Uiso 1 1 calc . . .
H4C H -0.4785 -0.0839 0.9301 0.065 Uiso 1 1 calc . . .
C41 C -0.6793(4) 0.0301(2) 0.85616(19) 0.0342(10) Uani 1 1 d . . .
H41 H -0.6069 0.0094 0.8429 0.041 Uiso 1 1 calc . . .
C5 C -0.8467(4) -0.1274(3) 0.7577(2) 0.0414(11) Uani 1 1 d . . .
H5A H -0.7950 -0.1290 0.7213 0.062 Uiso 1 1 calc . . .
H5B H -0.8541 -0.0826 0.7585 0.062 Uiso 1 1 calc . . .
H5C H -0.9246 -0.1405 0.7595 0.062 Uiso 1 1 calc . . .
C94 C -0.4804(5) 0.7188(3) 0.6144(2) 0.0512(13) Uani 1 1 d . . .
C95 C -0.7496(4) 0.6433(3) 0.6555(2) 0.0425(11) Uani 1 1 d . . .
B2 B -0.1948(5) 0.6308(2) 0.9232(2) 0.0345(11) Uani 1 1 d . . .
C75 C -0.3168(4) 0.0526(2) 0.8080(2) 0.0409(11) Uani 1 1 d . . .
H75 H -0.3595 0.0301 0.7934 0.049 Uiso 1 1 calc . . .
C31 C -0.7680(4) 0.0535(2) 0.66374(19) 0.0344(10) Uani 1 1 d . . .
H31 H -0.6889 0.0611 0.6445 0.041 Uiso 1 1 calc . . .
C39 C -0.8224(4) 0.0496(2) 0.93844(19) 0.0416(11) Uani 1 1 d . . .
H39 H -0.8471 0.0412 0.9794 0.050 Uiso 1 1 calc . . .
C68 C -0.0040(4) 0.2903(2) 0.8577(2) 0.0396(11) Uani 1 1 d . . .
H68 H 0.0501 0.2994 0.8769 0.047 Uiso 1 1 calc . . .
C115 C -0.0659(4) 0.4450(2) 0.9307(2) 0.0381(10) Uani 1 1 d . . .
C32 C -0.8453(5) 0.0373(3) 0.6351(2) 0.0483(12) Uani 1 1 d . . .
H32 H -0.8182 0.0344 0.5971 0.058 Uiso 1 1 calc . . .
C6 C -0.7801(4) -0.2438(2) 0.8078(2) 0.0420(11) Uani 1 1 d . . .
H6A H -0.7282 -0.2440 0.7710 0.063 Uiso 1 1 calc . . .
H6B H -0.8575 -0.2573 0.8092 0.063 Uiso 1 1 calc . . .
H6C H -0.7457 -0.2746 0.8414 0.063 Uiso 1 1 calc . . .
C106 C -0.1811(4) 0.7581(2) 0.8556(2) 0.0394(11) Uani 1 1 d . . .
C60 C -0.6706(5) 0.2037(3) 0.9064(3) 0.0557(14) Uani 1 1 d . . .
H60A H -0.6365 0.1582 0.9156 0.084 Uiso 1 1 calc . . .
H60B H -0.7427 0.2083 0.8905 0.084 Uiso 1 1 calc . . .
H60C H -0.6893 0.2149 0.9423 0.084 Uiso 1 1 calc . . .
C9 C -1.0008(5) -0.2207(3) 0.9621(2) 0.0469(12) Uani 1 1 d . . .
H9 H -1.0396 -0.2575 0.9903 0.056 Uiso 1 1 calc . . .
C53 C -0.0820(4) 0.4305(3) 0.6566(2) 0.0439(12) Uani 1 1 d . . .
H53 H -0.1180 0.3924 0.6841 0.053 Uiso 1 1 calc . . .
C10 C -1.0151(4) -0.1616(3) 0.9729(2) 0.0465(12) Uani 1 1 d . . .
H10 H -1.0629 -0.1582 1.0081 0.056 Uiso 1 1 calc . . .
C2 C -0.5908(4) -0.1507(2) 0.93041(19) 0.0370(10) Uani 1 1 d . . .
H2 H -0.6596 -0.1173 0.9252 0.044 Uiso 1 1 calc . . .
C117 C 0.0961(4) 0.5081(2) 0.9192(2) 0.0416(11) Uani 1 1 d . . .
F5 F -0.7316(4) 0.86160(19) 0.61034(19) 0.0980(14) Uani 1 1 d . . .
C109 C -0.5420(4) 0.6325(2) 0.9951(2) 0.0406(11) Uani 1 1 d . . .
C33 C -0.9634(4) 0.0255(3) 0.6633(2) 0.0459(12) Uani 1 1 d . . .
H33 H -1.0162 0.0148 0.6444 0.055 Uiso 1 1 calc . . .
C85 C -0.9817(6) 0.8089(3) 0.5429(3) 0.0658(16) Uani 1 1 d . . .
C89 C -0.5831(5) 0.7312(3) 0.5902(2) 0.0492(12) Uani 1 1 d . . .
C104 C -0.1165(4) 0.8020(3) 0.7501(3) 0.0513(14) Uani 1 1 d . . .
C112 C -0.4018(4) 0.6191(2) 0.89463(19) 0.0357(10) Uani 1 1 d . . .
C81 C -0.2637(5) 0.2971(3) 0.6050(2) 0.0504(13) Uani 1 1 d . . .
H81 H -0.3147 0.3229 0.5785 0.060 Uiso 1 1 calc . . .
C43 C -0.3342(5) 0.5135(3) 0.5767(2) 0.0598(16) Uani 1 1 d . . .
H43 H -0.2505 0.4947 0.5752 0.072 Uiso 1 1 calc . . .
C97 C -0.7454(5) 0.5358(3) 0.6409(3) 0.0573(15) Uani 1 1 d . . .
C98 C -0.8009(4) 0.5063(3) 0.6991(3) 0.0505(13) Uani 1 1 d . . .
B1 B -0.7157(5) 0.7206(3) 0.6325(2) 0.0452(14) Uani 1 1 d . . .
C103 C -0.0961(4) 0.7376(3) 0.7494(2) 0.0505(13) Uani 1 1 d . . .
C51 C 0.0475(5) 0.4850(4) 0.5637(3) 0.0682(18) Uani 1 1 d . . .
H51 H 0.1002 0.4829 0.5293 0.082 Uiso 1 1 calc . . .
C19 C -0.2906(5) 0.1113(3) 0.6254(3) 0.0553(14) Uani 1 1 d . . .
H19A H -0.3220 0.1571 0.6175 0.083 Uiso 1 1 calc . . .
H19B H -0.2690 0.1024 0.5883 0.083 Uiso 1 1 calc . . .
H19C H -0.2208 0.1036 0.6437 0.083 Uiso 1 1 calc . . .
C27 C -0.7113(5) 0.3021(2) 0.6685(2) 0.0467(12) Uani 1 1 d . . .
H27 H -0.7082 0.3484 0.6514 0.056 Uiso 1 1 calc . . .
C84 C -0.9054(5) 0.7612(3) 0.5732(2) 0.0477(12) Uani 1 1 d . . .
C96 C -0.7216(5) 0.6015(3) 0.6204(2) 0.0507(13) Uani 1 1 d . . .
C50 C 0.0226(5) 0.5441(4) 0.5740(2) 0.0663(17) Uani 1 1 d . . .
H50 H 0.0574 0.5823 0.5460 0.080 Uiso 1 1 calc . . .
C90 C -0.5607(5) 0.7542(4) 0.5273(2) 0.0657(17) Uani 1 1 d . . .
F7 F -0.4367(4) 0.7862(3) 0.43244(16) 0.135(2) Uani 1 1 d . . .
F3 F -1.0471(8) 0.9224(3) 0.5029(4) 0.201(4) Uani 1 1 d . . .
F8 F -0.2388(4) 0.7553(3) 0.4846(2) 0.129(2) Uani 1 1 d . . .
C52 C -0.0057(5) 0.4275(3) 0.6045(3) 0.0606(15) Uani 1 1 d . . .
H52 H 0.0097 0.3874 0.5970 0.073 Uiso 1 1 calc . . .
F4 F -0.8860(9) 0.9549(3) 0.5518(4) 0.221(5) Uani 1 1 d . . .
C88 C -0.8149(6) 0.8409(3) 0.5891(3) 0.0691(17) Uani 1 1 d . . .
C93 C -0.3639(5) 0.7254(3) 0.5811(3) 0.0694(17) Uani 1 1 d . . .
C92 C -0.3506(6) 0.7482(4) 0.5188(3) 0.086(2) Uani 1 1 d . . .
C3 C -0.5999(7) -0.1906(3) 0.9969(2) 0.0748(19) Uani 1 1 d . . .
H3A H -0.6722 -0.2139 1.0112 0.112 Uiso 1 1 calc . . .
H3B H -0.6018 -0.1607 1.0185 0.112 Uiso 1 1 calc . . .
H3C H -0.5315 -0.2225 1.0033 0.112 Uiso 1 1 calc . . .
C45 C -0.3416(7) 0.5754(4) 0.5216(3) 0.091(2) Uani 1 1 d . . .
H45A H -0.2915 0.6078 0.5212 0.136 Uiso 1 1 calc . . .
H45B H -0.4234 0.5941 0.5224 0.136 Uiso 1 1 calc . . .
H45C H -0.3146 0.5635 0.4862 0.136 Uiso 1 1 calc . . .
C91 C -0.4495(6) 0.7632(4) 0.4922(3) 0.083(2) Uani 1 1 d . . .
C87 C -0.8933(10) 0.8911(3) 0.5585(4) 0.113(3) Uani 1 1 d . . .
C44 C -0.4122(10) 0.4616(4) 0.5765(4) 0.121(4) Uani 1 1 d . . .
H44A H -0.4075 0.4222 0.6114 0.181 Uiso 1 1 calc . . .
H44B H -0.3839 0.4501 0.5409 0.181 Uiso 1 1 calc . . .
H44C H -0.4942 0.4800 0.5770 0.181 Uiso 1 1 calc . . .
C86 C -0.9753(9) 0.8744(4) 0.5342(4) 0.113(3) Uani 1 1 d . . .
C46 C -0.2049(4) 0.5590(3) 0.7295(2) 0.0465(12) Uani 1 1 d . . .
H46A H -0.2593 0.5571 0.7662 0.070 Uiso 1 1 calc . . .
H46B H -0.2377 0.5910 0.6960 0.070 Uiso 1 1 calc . . .
H46C H -0.1288 0.5724 0.7303 0.070 Uiso 1 1 calc . . .
C47 C -0.1388(4) 0.4429(2) 0.7772(2) 0.0415(11) Uani 1 1 d . . .
H47A H -0.1933 0.4438 0.8131 0.062 Uiso 1 1 calc . . .
H47B H -0.0617 0.4554 0.7775 0.062 Uiso 1 1 calc . . .
H47C H -0.1305 0.3985 0.7755 0.062 Uiso 1 1 calc . . .
H1 H -0.718(5) 0.724(3) 0.682(2) 0.058(15) Uiso 1 1 d . . .
H3 H -0.181(4) 0.645(2) 0.961(2) 0.043(13) Uiso 1 1 d . . .

loop_
_atom_site_aniso_label
_atom_site_aniso_U_11
_atom_site_aniso_U_22
_atom_site_aniso_U_33
_atom_site_aniso_U_23
_atom_site_aniso_U_13
_atom_site_aniso_U_12
Al2 0.0291(7) 0.0330(7) 0.0315(7) -0.0120(5) -0.0076(5) 0.0008(5)
Al1 0.0249(6) 0.0295(7) 0.0312(6) -0.0108(5) -0.0072(5) 0.0000(5)
O2 0.0260(14) 0.0299(15) 0.0363(16) -0.0114(13) -0.0034(12) -0.0001(12)
O1 0.0229(14) 0.0265(14) 0.0322(15) -0.0086(12) -0.0032(11) -0.0016(11)
F25 0.0377(14) 0.0573(17) 0.0450(15) -0.0306(13) 0.0006(12) -0.0078(12)
F16 0.0515(17) 0.0545(18) 0.0464(16) -0.0265(14) 0.0002(13) -0.0099(14)
F22 0.0450(16) 0.077(2) 0.0364(15) -0.0188(14) 0.0032(12) 0.0043(15)
F15 0.0596(18) 0.0611(19) 0.0410(15) -0.0231(14) 0.0031(13) -0.0103(15)
F21 0.0470(16) 0.076(2) 0.0379(15) -0.0245(14) -0.0114(12) 0.0035(14)
N4 0.0337(19) 0.0258(18) 0.0354(19) -0.0126(15) -0.0082(15) 0.0026(15)
F24 0.0393(15) 0.0612(18) 0.0563(17) -0.0295(15) -0.0114(13) -0.0077(13)
F23 0.0329(15) 0.0565(18) 0.0557(17) -0.0145(14) -0.0017(12) 0.0000(13)
F20 0.0451(16) 0.0408(16) 0.075(2) -0.0305(15) -0.0123(14) 0.0042(12)
F27 0.0593(19) 0.0313(15) 0.084(2) -0.0274(15) -0.0027(16) -0.0041(13)
F28 0.0505(17) 0.0448(17) 0.0657(19) -0.0272(14) -0.0113(14) 0.0161(13)
C64 0.0227(19) 0.032(2) 0.029(2) -0.0126(17) -0.0058(16) 0.0004(16)
C62 0.0220(19) 0.034(2) 0.032(2) -0.0150(18) -0.0091(16) -0.0008(16)
C16 0.027(2) 0.034(2) 0.034(2) -0.0133(18) -0.0110(17) 0.0001(17)
C21 0.0218(19) 0.031(2) 0.028(2) -0.0098(17) -0.0076(16) 0.0034(16)
C57 0.022(2) 0.035(2) 0.040(2) -0.0186(19) -0.0083(17) 0.0022(17)
F26 0.0357(15) 0.0364(15) 0.090(2) -0.0245(15) -0.0079(14) -0.0060(12)
F30 0.0411(16) 0.0382(16) 0.098(2) -0.0244(16) -0.0228(16) -0.0052(12)
N1 0.0292(18) 0.033(2) 0.040(2) -0.0157(16) -0.0086(15) -0.0002(15)
C20 0.030(2) 0.031(2) 0.039(2) -0.0087(19) -0.0074(18) -0.0021(18)
C65 0.025(2) 0.029(2) 0.031(2) -0.0103(17) -0.0086(16) 0.0021(16)
C113 0.035(2) 0.037(2) 0.035(2) -0.0139(19) -0.0085(18) -0.0005(19)
C71 0.022(2) 0.035(2) 0.031(2) -0.0103(18) -0.0026(16) 0.0004(17)
F29 0.0309(15) 0.061(2) 0.103(3) -0.0301(18) -0.0167(16) 0.0025(13)
N2 0.0288(18) 0.034(2) 0.0349(19) -0.0141(16) -0.0070(15) 0.0015(15)
F19 0.0483(18) 0.0286(16) 0.127(3) -0.0083(17) -0.0240(19) -0.0018(13)
F13 0.067(2) 0.051(2) 0.119(3) -0.032(2) -0.030(2) -0.0011(17)
F11 0.095(3) 0.099(3) 0.0467(19) -0.0403(19) 0.0063(17) -0.018(2)
C101 0.022(2) 0.038(2) 0.044(3) -0.014(2) -0.0095(18) -0.0042(18)
C77 0.029(2) 0.032(2) 0.032(2) -0.0123(18) -0.0061(17) -0.0062(17)
C15 0.022(2) 0.033(2) 0.040(2) -0.0117(19) -0.0056(18) 0.0028(17)
C70 0.027(2) 0.037(2) 0.031(2) -0.0092(18) -0.0049(17) -0.0042(18)
N3 0.0336(19) 0.034(2) 0.0340(19) -0.0123(16) -0.0083(15) -0.0017(15)
F1 0.085(2) 0.060(2) 0.080(2) -0.0194(18) -0.0372(19) -0.0165(18)
C66 0.027(2) 0.035(2) 0.034(2) -0.0144(19) -0.0041(17) 0.0005(17)
C17 0.022(2) 0.042(3) 0.037(2) -0.011(2) -0.0014(18) 0.0004(18)
C12 0.030(2) 0.031(2) 0.050(3) -0.014(2) -0.002(2) -0.0059(18)
C30 0.026(2) 0.028(2) 0.030(2) -0.0049(17) -0.0083(17) -0.0009(16)
C72 0.033(2) 0.037(2) 0.044(3) -0.012(2) -0.013(2) -0.0021(19)
C22 0.024(2) 0.033(2) 0.027(2) -0.0110(17) -0.0082(16) -0.0023(16)
C7 0.025(2) 0.034(2) 0.038(2) -0.0115(19) -0.0111(18) -0.0005(17)
C63 0.022(2) 0.035(2) 0.031(2) -0.0119(18) -0.0064(16) -0.0045(17)
C56 0.025(2) 0.040(3) 0.045(3) -0.018(2) -0.0076(19) 0.0033(18)
F10 0.078(2) 0.060(2) 0.0493(18) -0.0136(15) -0.0231(16) -0.0075(17)
C38 0.031(2) 0.043(3) 0.037(2) -0.019(2) 0.0008(19) -0.0014(19)
C61 0.029(2) 0.031(2) 0.040(2) -0.0141(19) -0.0083(18) -0.0003(17)
C116 0.038(3) 0.037(3) 0.038(2) -0.016(2) -0.0048(19) 0.008(2)
C118 0.038(3) 0.032(2) 0.050(3) -0.013(2) -0.013(2) -0.0069(19)
C36 0.025(2) 0.027(2) 0.029(2) -0.0083(17) -0.0058(16) -0.0034(16)
C35 0.028(2) 0.040(2) 0.036(2) -0.015(2) -0.0080(18) 0.0007(18)
C23 0.022(2) 0.031(2) 0.030(2) -0.0084(17) -0.0062(16) 0.0023(16)
F17 0.063(2) 0.106(3) 0.0390(17) -0.0094(17) -0.0008(15) -0.0177(19)
C37 0.030(2) 0.037(2) 0.035(2) -0.0139(19) -0.0084(18) 0.0018(18)
C29 0.033(2) 0.036(2) 0.038(2) -0.009(2) -0.0107(19) 0.0052(19)
F14 0.076(2) 0.067(2) 0.057(2) -0.0104(17) -0.0010(17) -0.0205(18)
C78 0.029(2) 0.039(2) 0.037(2) -0.015(2) -0.0074(18) 0.0001(18)
C111 0.038(2) 0.032(2) 0.042(3) -0.014(2) -0.005(2) -0.0055(19)
C1 0.033(2) 0.028(2) 0.038(2) -0.0075(18) -0.0135(19) 0.0014(17)
C114 0.027(2) 0.039(3) 0.043(3) -0.014(2) -0.0041(19) -0.0061(19)
C107 0.031(2) 0.030(2) 0.037(2) -0.0128(19) -0.0056(18) 0.0016(18)
C54 0.045(3) 0.044(3) 0.033(2) -0.015(2) -0.009(2) 0.001(2)
C100 0.034(2) 0.055(3) 0.038(3) -0.024(2) -0.006(2) -0.001(2)
C108 0.044(3) 0.038(3) 0.036(2) -0.010(2) -0.010(2) 0.005(2)
C34 0.026(2) 0.049(3) 0.057(3) -0.023(2) -0.011(2) 0.005(2)
C59 0.027(2) 0.043(3) 0.040(2) -0.014(2) 0.0020(19) -0.0089(19)
C58 0.023(2) 0.045(3) 0.044(3) -0.022(2) -0.0003(18) 0.0000(18)
C40 0.053(3) 0.031(2) 0.033(2) -0.0078(19) -0.017(2) 0.007(2)
C67 0.026(2) 0.036(2) 0.051(3) -0.016(2) -0.0070(19) -0.0016(18)
C24 0.023(2) 0.031(2) 0.030(2) -0.0108(17) 0.0010(16) 0.0019(16)
C110 0.026(2) 0.034(2) 0.043(3) -0.009(2) -0.0035(19) -0.0001(18)
C82 0.041(3) 0.038(3) 0.039(2) -0.017(2) -0.016(2) 0.008(2)
C55 0.045(3) 0.033(3) 0.053(3) -0.017(2) -0.011(2) 0.008(2)
C99 0.031(2) 0.054(3) 0.049(3) -0.018(2) -0.008(2) -0.002(2)
C76 0.028(2) 0.037(2) 0.036(2) -0.0118(19) -0.0048(18) -0.0016(18)
C25 0.032(2) 0.034(2) 0.037(2) -0.0112(19) -0.0060(18) -0.0012(18)
C8 0.036(2) 0.037(3) 0.047(3) -0.016(2) -0.007(2) -0.0077(19)
F18 0.056(2) 0.073(2) 0.079(2) 0.0271(19) -0.0163(17) -0.0169(17)
F12 0.085(3) 0.097(3) 0.104(3) -0.072(3) -0.015(2) 0.006(2)
C13 0.043(3) 0.034(3) 0.050(3) -0.020(2) -0.005(2) 0.004(2)
F6 0.061(2) 0.167(4) 0.0397(18) -0.027(2) -0.0098(16) -0.004(2)
C102 0.030(2) 0.043(3) 0.044(3) -0.013(2) -0.008(2) -0.007(2)
C42 0.039(3) 0.043(3) 0.041(3) -0.014(2) -0.011(2) 0.002(2)
C80 0.065(3) 0.048(3) 0.029(2) -0.015(2) -0.004(2) -0.007(3)
C26 0.039(3) 0.036(3) 0.050(3) -0.019(2) -0.002(2) 0.000(2)
C18 0.027(2) 0.041(3) 0.037(2) -0.009(2) -0.0016(18) -0.0029(19)
C69 0.042(3) 0.045(3) 0.032(2) -0.014(2) -0.011(2) -0.007(2)
C105 0.028(2) 0.033(3) 0.079(4) -0.005(3) -0.018(2) -0.0068(19)
C14 0.041(3) 0.053(3) 0.037(2) -0.022(2) -0.011(2) -0.001(2)
F9 0.061(2) 0.128(4) 0.101(3) -0.025(3) -0.033(2) -0.015(2)
C83 0.051(3) 0.054(3) 0.037(3) -0.023(2) -0.004(2) -0.004(2)
C79 0.034(2) 0.051(3) 0.038(2) -0.023(2) 0.002(2) -0.007(2)
C49 0.048(3) 0.058(3) 0.041(3) -0.007(2) -0.005(2) -0.018(3)
C28 0.048(3) 0.040(3) 0.046(3) -0.006(2) -0.015(2) 0.009(2)
C11 0.043(3) 0.035(3) 0.060(3) -0.024(2) 0.000(2) -0.004(2)
F2 0.080(3) 0.112(3) 0.104(3) -0.037(3) -0.050(2) 0.001(2)
C74 0.041(3) 0.027(2) 0.057(3) -0.005(2) -0.005(2) -0.003(2)
C48 0.028(2) 0.050(3) 0.034(2) -0.013(2) -0.0102(18) -0.001(2)
C73 0.046(3) 0.040(3) 0.052(3) -0.007(2) -0.022(2) 0.007(2)
C4 0.035(3) 0.041(3) 0.059(3) -0.020(2) -0.015(2) 0.000(2)
C41 0.032(2) 0.031(2) 0.040(2) -0.0136(19) -0.0076(19) 0.0036(18)
C5 0.031(2) 0.052(3) 0.042(3) -0.013(2) -0.015(2) -0.003(2)
C94 0.063(4) 0.046(3) 0.041(3) -0.006(2) -0.011(2) -0.013(3)
C95 0.034(2) 0.052(3) 0.042(3) -0.018(2) -0.011(2) 0.002(2)
B2 0.036(3) 0.030(3) 0.041(3) -0.017(2) -0.007(2) -0.002(2)
C75 0.034(2) 0.038(3) 0.051(3) -0.017(2) -0.005(2) -0.005(2)
C31 0.025(2) 0.042(3) 0.035(2) -0.014(2) -0.0030(18) -0.0034(18)
C39 0.054(3) 0.041(3) 0.030(2) -0.014(2) -0.001(2) -0.006(2)
C68 0.034(2) 0.044(3) 0.045(3) -0.016(2) -0.018(2) -0.002(2)
C115 0.046(3) 0.026(2) 0.040(2) -0.0119(19) -0.002(2) -0.0038(19)
C32 0.046(3) 0.065(3) 0.040(3) -0.024(2) -0.012(2) 0.001(2)
C6 0.047(3) 0.038(3) 0.049(3) -0.026(2) -0.003(2) -0.006(2)
C106 0.024(2) 0.039(3) 0.058(3) -0.018(2) -0.014(2) 0.0024(18)
C60 0.035(3) 0.049(3) 0.071(4) -0.014(3) 0.007(2) -0.007(2)
C9 0.049(3) 0.043(3) 0.042(3) -0.008(2) 0.002(2) -0.016(2)
C53 0.035(3) 0.054(3) 0.040(3) -0.015(2) -0.011(2) 0.007(2)
C10 0.045(3) 0.052(3) 0.042(3) -0.021(2) 0.006(2) -0.010(2)
C2 0.034(2) 0.043(3) 0.035(2) -0.013(2) -0.0081(19) -0.0021(19)
C117 0.027(2) 0.049(3) 0.051(3) -0.020(2) -0.011(2) 0.005(2)
F5 0.153(4) 0.061(2) 0.101(3) -0.018(2) -0.076(3) -0.019(2)
C109 0.036(2) 0.043(3) 0.032(2) -0.008(2) 0.0052(19) 0.001(2)
C33 0.039(3) 0.051(3) 0.056(3) -0.021(2) -0.023(2) 0.001(2)
C85 0.068(4) 0.071(4) 0.071(4) -0.031(3) -0.031(3) 0.002(3)
C89 0.047(3) 0.059(3) 0.037(3) -0.009(2) -0.006(2) -0.010(2)
C104 0.028(2) 0.047(3) 0.060(3) 0.010(3) -0.016(2) -0.009(2)
C112 0.036(2) 0.034(2) 0.037(2) -0.0152(19) -0.0014(19) -0.0018(19)
C81 0.062(3) 0.052(3) 0.040(3) -0.018(2) -0.023(2) 0.014(3)
C43 0.054(3) 0.083(4) 0.042(3) -0.027(3) -0.017(2) 0.023(3)
C97 0.049(3) 0.068(4) 0.074(4) -0.045(3) -0.024(3) 0.010(3)
C98 0.038(3) 0.047(3) 0.069(4) -0.020(3) -0.021(3) 0.004(2)
B1 0.048(3) 0.059(4) 0.030(3) -0.016(3) -0.011(2) -0.004(3)
C103 0.031(3) 0.073(4) 0.040(3) -0.011(3) -0.004(2) -0.009(2)
C51 0.047(3) 0.111(6) 0.043(3) -0.023(4) -0.006(3) -0.007(3)
C19 0.039(3) 0.043(3) 0.065(3) -0.006(3) 0.010(2) -0.006(2)
C27 0.051(3) 0.031(3) 0.048(3) -0.009(2) 0.000(2) 0.002(2)
C84 0.047(3) 0.055(3) 0.039(3) -0.015(2) -0.007(2) -0.001(2)
C96 0.045(3) 0.070(4) 0.044(3) -0.029(3) -0.009(2) 0.002(3)
C50 0.054(4) 0.096(5) 0.041(3) -0.010(3) 0.000(3) -0.028(3)
C90 0.048(3) 0.105(5) 0.040(3) -0.019(3) -0.006(3) -0.011(3)
F7 0.078(3) 0.257(7) 0.038(2) -0.020(3) 0.0112(19) -0.022(3)
F3 0.301(9) 0.099(4) 0.280(8) -0.087(5) -0.240(8) 0.086(5)
F8 0.059(3) 0.229(6) 0.088(3) -0.045(3) 0.012(2) -0.039(3)
C52 0.049(3) 0.084(4) 0.052(3) -0.031(3) -0.015(3) 0.015(3)
F4 0.401(12) 0.061(3) 0.281(8) -0.063(4) -0.263(9) 0.051(5)
C88 0.098(5) 0.062(4) 0.066(4) -0.027(3) -0.042(4) -0.008(3)
C93 0.047(3) 0.083(5) 0.080(4) -0.023(4) -0.021(3) -0.009(3)
C92 0.048(4) 0.140(7) 0.063(4) -0.030(4) 0.011(3) -0.032(4)
C3 0.114(6) 0.077(4) 0.038(3) -0.014(3) -0.008(3) -0.041(4)
C45 0.115(6) 0.105(6) 0.041(3) -0.020(4) -0.021(4) 0.024(5)
C91 0.058(4) 0.131(7) 0.047(4) -0.016(4) -0.003(3) -0.018(4)
C87 0.201(10) 0.042(4) 0.127(7) -0.037(4) -0.101(7) 0.021(5)
C44 0.221(11) 0.064(5) 0.116(7) -0.044(5) -0.102(7) 0.017(6)
C86 0.162(8) 0.069(5) 0.144(7) -0.046(5) -0.120(7) 0.050(5)
C46 0.046(3) 0.047(3) 0.053(3) -0.025(2) -0.005(2) -0.009(2)
C47 0.036(2) 0.050(3) 0.038(2) -0.011(2) -0.012(2) -0.005(2)

loop_
_geom_bond_atom_site_label_1
_geom_bond_atom_site_label_2
_geom_bond_distance
_geom_bond_site_symmetry_2
_geom_bond_publ_flag
Al2 O2 1.736(3) . ?
Al2 C42 1.956(5) . ?
Al2 N4 1.987(4) . ?
Al2 N3 1.994(4) . ?
Al1 O1 1.735(3) . ?
Al1 C1 1.946(4) . ?
Al1 N2 1.985(4) . ?
Al1 N1 1.991(4) . ?
O2 C63 1.359(5) . ?
O1 C22 1.361(5) . ?
F25 C112 1.363(5) . ?
F16 C102 1.353(5) . ?
F22 C109 1.353(5) . ?
F15 C100 1.362(5) . ?
F21 C108 1.348(5) . ?
N4 C54 1.496(6) . ?
N4 C56 1.516(6) . ?
N4 C55 1.487(5) . ?
F24 C111 1.345(5) . ?
F23 C110 1.347(5) . ?
F20 C106 1.360(5) . ?
F27 C115 1.343(5) . ?
F28 C116 1.337(5) . ?
C64 C71 1.555(6) . ?
C64 C77 1.558(5) . ?
C64 C62 1.549(5) . ?
C64 C65 1.553(6) . ?
C62 C61 1.399(6) . ?
C62 C63 1.410(6) . ?
C16 C17 1.404(6) . ?
C16 C22 1.407(6) . ?
C16 C15 1.512(6) . ?
C21 C20 1.396(6) . ?
C21 C22 1.407(6) . ?
C21 C23 1.563(5) . ?
C57 C63 1.402(5) . ?
C57 C58 1.408(6) . ?
C57 C56 1.495(6) . ?
F26 C114 1.367(5) . ?
F30 C118 1.352(5) . ?
N1 C7 1.490(5) . ?
N1 C6 1.501(5) . ?
N1 C5 1.503(6) . ?
C20 C18 1.398(6) . ?
C65 C66 1.385(6) . ?
C65 C70 1.405(6) . ?
C113 C114 1.389(6) . ?
C113 C118 1.388(6) . ?
C113 B2 1.638(6) . ?
C71 C72 1.380(6) . ?
C71 C76 1.394(6) . ?
F29 C117 1.338(5) . ?
N2 C13 1.501(6) . ?
N2 C14 1.489(5) . ?
N2 C15 1.508(5) . ?
F19 C105 1.349(6) . ?
F13 C98 1.335(6) . ?
F11 C96 1.342(6) . ?
C101 C106 1.387(6) . ?
C101 C102 1.384(6) . ?
C101 B2 1.642(7) . ?
C77 C82 1.394(6) . ?
C77 C78 1.404(6) . ?
C70 C69 1.383(6) . ?
N3 C46 1.496(6) . ?
N3 C48 1.481(6) . ?
N3 C47 1.503(6) . ?
F1 C84 1.340(6) . ?
C66 C67 1.385(6) . ?
C17 C18 1.375(6) . ?
C12 C7 1.392(6) . ?
C12 C11 1.380(6) . ?
C30 C35 1.375(6) . ?
C30 C31 1.399(6) . ?
C30 C23 1.555(6) . ?
C72 C73 1.400(7) . ?
C7 C8 1.386(6) . ?
F10 C94 1.355(6) . ?
C38 C37 1.385(6) . ?
C38 C39 1.386(7) . ?
C61 C59 1.395(6) . ?
C116 C115 1.366(7) . ?
C116 C117 1.378(7) . ?
C118 C117 1.384(6) . ?
C36 C37 1.399(6) . ?
C36 C41 1.396(6) . ?
C36 C23 1.549(5) . ?
C35 C34 1.399(6) . ?
C23 C24 1.556(6) . ?
F17 C103 1.341(6) . ?
C29 C28 1.393(7) . ?
C29 C24 1.393(6) . ?
F14 C99 1.335(6) . ?
C78 C79 1.391(6) . ?
C111 C110 1.362(6) . ?
C111 C112 1.388(6) . ?
C1 C2 1.548(6) . ?
C114 C115 1.379(6) . ?
C107 C108 1.397(6) . ?
C107 C112 1.389(6) . ?
C107 B2 1.627(7) . ?
C100 C99 1.379(7) . ?
C100 C95 1.375(7) . ?
C108 C109 1.400(7) . ?
C34 C33 1.371(7) . ?
C59 C58 1.383(6) . ?
C59 C60 1.496(7) . ?
C40 C39 1.379(7) . ?
C40 C41 1.395(6) . ?
C67 C68 1.373(6) . ?
C24 C25 1.390(6) . ?
C110 C109 1.355(7) . ?
C82 C81 1.390(7) . ?
C99 C98 1.372(7) . ?
C76 C75 1.384(6) . ?
C25 C26 1.396(6) . ?
C8 C9 1.388(7) . ?
F18 C104 1.344(6) . ?
F12 C97 1.348(6) . ?
F6 C90 1.344(7) . ?
C102 C103 1.391(7) . ?
C42 C43 1.531(7) . ?
C80 C79 1.376(7) . ?
C80 C81 1.373(7) . ?
C26 C27 1.383(7) . ?
C18 C19 1.510(6) . ?
C69 C68 1.381(6) . ?
C105 C104 1.361(8) . ?
C105 C106 1.381(7) . ?
F9 C93 1.337(7) . ?
C83 C88 1.369(8) . ?
C83 C84 1.390(7) . ?
C83 B1 1.641(8) . ?
C49 C50 1.384(8) . ?
C49 C48 1.393(7) . ?
C28 C27 1.374(7) . ?
C11 C10 1.404(7) . ?
F2 C85 1.362(7) . ?
C74 C73 1.366(7) . ?
C74 C75 1.396(7) . ?
C48 C53 1.387(7) . ?
C4 C2 1.525(6) . ?
C94 C89 1.372(7) . ?
C94 C93 1.396(8) . ?
C95 C96 1.411(7) . ?
C95 B1 1.622(8) . ?
C31 C32 1.383(7) . ?
C32 C33 1.388(7) . ?
C9 C10 1.366(7) . ?
C53 C52 1.388(7) . ?
C2 C3 1.515(7) . ?
F5 C88 1.367(7) . ?
C85 C86 1.355(10) . ?
C85 C84 1.346(8) . ?
C89 C90 1.399(7) . ?
C89 B1 1.630(8) . ?
C104 C103 1.373(8) . ?
C43 C45 1.509(9) . ?
C43 C44 1.527(11) . ?
C97 C96 1.361(8) . ?
C97 C98 1.368(8) . ?
C51 C50 1.361(9) . ?
C51 C52 1.393(9) . ?
C90 C91 1.363(8) . ?
F7 C91 1.332(7) . ?
F3 C86 1.329(8) . ?
F8 C92 1.359(7) . ?
F4 C87 1.332(8) . ?
C88 C87 1.391(10) . ?
C93 C92 1.389(9) . ?
C92 C91 1.361(9) . ?
C87 C86 1.358(11) . ?
